data_7030476
loop_
_publ_author_name
'Bauer, G.'
'Nieger, M.'
'Gudat, D.'

_publ_section_title
;
 Heterobimetallic catechol-phosphine complexes with palladium and a
 group-13 element: structural flexibility and dynamics.
;
_journal_issue 23
_journal_name_full 'Dalton transactions (Cambridge, England : 2003)'
_journal_page_first 8911
_journal_page_last 8920
_journal_paper_doi 10.1039/c4dt00785a
_journal_volume 43
_journal_year 2014
_chemical_formula_moiety 'C76 H61 Al O8 P4 Pd2, 2(C H2 Cl2)'
_chemical_formula_sum 'C78 H65 Al Cl4 O8 P4 Pd2'
_chemical_formula_weight 1635.76
_chemical_name_systematic
; 
 Tris-(mu-((diphenylphosphino)methyl)benzene-1,2-bis(olato)-(mu-((diphenylpho
sphino)methyl)-6-hydroxyphenolato)-aluminium(III)-dipalladium(II)
;
_space_group_IT_number 5
_symmetry_cell_setting monoclinic
_symmetry_space_group_name_Hall 'C 2y'
_symmetry_space_group_name_H-M 'C 1 2 1'
_atom_sites_solution_hydrogens geom
_atom_sites_solution_primary direct
_atom_sites_solution_secondary difmap
_audit_creation_method SHELXL-97
_cell_angle_alpha 90.00
_cell_angle_beta 116.15(1)
_cell_angle_gamma 90.00
_cell_formula_units_Z 2
_cell_length_a 22.608(2)
_cell_length_b 13.568(1)
_cell_length_c 13.497(1)
_cell_measurement_reflns_used 281
_cell_measurement_temperature 123(2)
_cell_measurement_theta_max 25.0
_cell_measurement_theta_min 2.5
_cell_volume 3716.4(6)
_computing_cell_refinement EVALCCD
_computing_data_collection Collect
_computing_data_reduction EVALCCD
_computing_molecular_graphics XP
_computing_publication_material 'SHELXL-97 (Sheldrick, 1997)'
_computing_structure_refinement 'SHELXL-97 (Sheldrick, 1997)'
_computing_structure_solution 'SHELXS-97 (Sheldrick, 1990)'
_diffrn_ambient_temperature 123(2)
_diffrn_measured_fraction_theta_full 0.998
_diffrn_measured_fraction_theta_max 0.998
_diffrn_measurement_device_type 'Bruker-Nonius KappaCCD'
_diffrn_measurement_method 'rotation in phi and omega, 2 deg.'
_diffrn_radiation_monochromator graphite
_diffrn_radiation_source 'fine-focus sealed tube'
_diffrn_radiation_type MoK\a
_diffrn_radiation_wavelength 0.71073
_diffrn_reflns_av_R_equivalents 0.0000
_diffrn_reflns_av_sigmaI/netI 0.1912
_diffrn_reflns_limit_h_max 24
_diffrn_reflns_limit_h_min -26
_diffrn_reflns_limit_k_max 16
_diffrn_reflns_limit_k_min -16
_diffrn_reflns_limit_l_max 16
_diffrn_reflns_limit_l_min 0
_diffrn_reflns_number 6509
_diffrn_reflns_theta_full 25.02
_diffrn_reflns_theta_max 25.02
_diffrn_reflns_theta_min 3.00
_exptl_absorpt_coefficient_mu 0.780
_exptl_absorpt_correction_T_max 0.9801
_exptl_absorpt_correction_T_min 0.7985
_exptl_absorpt_correction_type multi-scan
_exptl_absorpt_process_details 'SADABS (Sheldrick, 2008)'
_exptl_crystal_colour red
_exptl_crystal_density_diffrn 1.462
_exptl_crystal_density_meas ?
_exptl_crystal_density_method 'not measured'
_exptl_crystal_description plates
_exptl_crystal_F_000 1660
_exptl_crystal_size_max 0.12
_exptl_crystal_size_mid 0.06
_exptl_crystal_size_min 0.02
_platon_squeeze_details
;
 4 solvent CH2Cl2 per unit cell
;
_refine_diff_density_max 0.759
_refine_diff_density_min -0.661
_refine_diff_density_rms 0.113
_refine_ls_abs_structure_details 'Flack H D (1983), Acta Cryst. A39, 876-881'
_refine_ls_abs_structure_Flack -0.10(5)
_refine_ls_extinction_method none
_refine_ls_goodness_of_fit_ref 0.947
_refine_ls_hydrogen_treatment constr
_refine_ls_matrix_type full
_refine_ls_number_parameters 412
_refine_ls_number_reflns 6509
_refine_ls_number_restraints 1
_refine_ls_restrained_S_all 0.947
_refine_ls_R_factor_all 0.1300
_refine_ls_R_factor_gt 0.0700
_refine_ls_shift/su_max 0.000
_refine_ls_shift/su_mean 0.000
_refine_ls_structure_factor_coef Fsqd
_refine_ls_weighting_details 'calc w=1/[\s^2^(Fo^2^)+(0.0586P)^2^+0.0000P] where P=(Fo^2^+2Fc^2^)/3'
_refine_ls_weighting_scheme calc
_refine_ls_wR_factor_gt 0.1309
_refine_ls_wR_factor_ref 0.1475
_reflns_number_gt 4126
_reflns_number_total 6509
_reflns_threshold_expression >2sigma(I)
_cod_data_source_file c4dt00785a2.cif
_cod_data_source_block dg128_sq_compound_6
_cod_depositor_comments
;Adding full bibliography for 7030474--7030477.cif.

The following automatic conversions were performed:

'_exptl_crystal_density_meas' value 'none' was changed to '?' - the
value is perceived as not measured.

Automatic conversion script
Id: cif_fix_values 3008 2015-01-20 13:52:24Z robertas 
;
_cod_original_cell_volume 3716.4(5)
_cod_original_sg_symbol_H-M 'C 2'
_cod_database_code 7030476

loop_
_symmetry_equiv_pos_as_xyz
'x, y, z'
'-x, y, -z'
'x+1/2, y+1/2, z'
'-x+1/2, y+1/2, -z'

loop_
_atom_site_label
_atom_site_type_symbol
_atom_site_fract_x
_atom_site_fract_y
_atom_site_fract_z
_atom_site_U_iso_or_equiv
_atom_site_adp_type
_atom_site_occupancy
_atom_site_symmetry_multiplicity
_atom_site_calc_flag
_atom_site_refinement_flags
Pd1 Pd 0.60952(3) 0.36633(5) 0.70779(6) 0.0244(2) Uani 1 1 d .
Al1 Al 0.5000 0.2540(3) 0.5000 0.0317(11) Uani 1 2 d S
O1 O 0.5095(3) 0.3715(7) 0.6124(5) 0.0320(15) Uani 1 1 d .
C1 C 0.4725(4) 0.4371(7) 0.6361(8) 0.024(2) Uani 1 1 d .
C2 C 0.4186(5) 0.4042(8) 0.6533(10) 0.030(3) Uani 1 1 d .
O2 O 0.4044(4) 0.3062(5) 0.6503(8) 0.038(2) Uani 1 1 d .
H2 H 0.4298 0.2740 0.6319 0.057 Uiso 0.50 1 calc PR
C3 C 0.3803(5) 0.4701(7) 0.6756(9) 0.030(3) Uani 1 1 d .
H3 H 0.3446 0.4471 0.6886 0.036 Uiso 1 1 calc R
C4 C 0.3930(5) 0.5684(8) 0.6793(8) 0.035(3) Uani 1 1 d .
H4 H 0.3658 0.6140 0.6934 0.042 Uiso 1 1 calc R
C5 C 0.4443(4) 0.6007(7) 0.6628(8) 0.028(2) Uani 1 1 d .
H5 H 0.4522 0.6696 0.6657 0.034 Uiso 1 1 calc R
C6 C 0.4855(5) 0.5397(7) 0.6420(9) 0.028(2) Uani 1 1 d .
C7 C 0.5446(4) 0.5746(7) 0.6334(8) 0.024(2) Uani 1 1 d .
H7A H 0.5458 0.6475 0.6360 0.028 Uiso 1 1 calc R
H7B H 0.5424 0.5538 0.5616 0.028 Uiso 1 1 calc R
P1 P 0.61968(12) 0.52607(18) 0.7450(2) 0.0245(6) Uani 1 1 d .
C8 C 0.6143(4) 0.5681(7) 0.8670(8) 0.024(2) Uani 1 1 d .
C9 C 0.6059(5) 0.6677(7) 0.8810(9) 0.034(3) Uani 1 1 d .
H9 H 0.6096 0.7143 0.8314 0.041 Uiso 1 1 calc R
C10 C 0.5926(5) 0.6993(8) 0.9632(9) 0.036(3) Uani 1 1 d .
H10 H 0.5882 0.7679 0.9725 0.043 Uiso 1 1 calc R
C11 C 0.5851(5) 0.6330(8) 1.0343(9) 0.035(3) Uani 1 1 d .
H11 H 0.5749 0.6545 1.0919 0.043 Uiso 1 1 calc R
C12 C 0.5928(5) 0.5381(11) 1.0194(10) 0.056(4) Uani 1 1 d .
H12 H 0.5895 0.4925 1.0702 0.067 Uiso 1 1 calc R
C13 C 0.6055(5) 0.5002(7) 0.9334(9) 0.034(3) Uani 1 1 d .
H13 H 0.6077 0.4314 0.9225 0.041 Uiso 1 1 calc R
C14 C 0.6848(6) 0.5869(9) 0.7328(11) 0.032(3) Uani 1 1 d .
C15 C 0.6879(5) 0.5869(7) 0.6353(10) 0.030(3) Uani 1 1 d .
H15 H 0.6542 0.5544 0.5739 0.035 Uiso 1 1 calc R
C16 C 0.7380(6) 0.6324(8) 0.6221(11) 0.042(3) Uani 1 1 d .
H16 H 0.7374 0.6338 0.5513 0.050 Uiso 1 1 calc R
C17 C 0.7897(6) 0.6764(7) 0.7110(12) 0.047(3) Uani 1 1 d .
H17 H 0.8258 0.7049 0.7030 0.057 Uiso 1 1 calc R
C18 C 0.7874(5) 0.6776(8) 0.8058(12) 0.050(3) Uani 1 1 d .
H18 H 0.8216 0.7102 0.8662 0.060 Uiso 1 1 calc R
C19 C 0.7369(5) 0.6328(8) 0.8222(11) 0.049(3) Uani 1 1 d .
H19 H 0.7376 0.6335 0.8931 0.058 Uiso 1 1 calc R
O20 O 0.5874(3) 0.2304(4) 0.6436(6) 0.0309(18) Uani 1 1 d .
C20 C 0.6304(5) 0.1700(7) 0.6283(9) 0.026(2) Uani 1 1 d .
C21 C 0.6091(4) 0.1342(7) 0.5207(8) 0.024(2) Uani 1 1 d .
O21 O 0.5515(3) 0.1688(4) 0.4426(6) 0.0287(16) Uani 1 1 d .
C22 C 0.6500(4) 0.0698(7) 0.5011(8) 0.026(2) Uani 1 1 d .
H22 H 0.6364 0.0442 0.4287 0.032 Uiso 1 1 calc R
C23 C 0.7086(5) 0.0422(7) 0.5812(8) 0.029(3) Uani 1 1 d .
H23 H 0.7351 -0.0039 0.5659 0.035 Uiso 1 1 calc R
C24 C 0.7306(5) 0.0812(7) 0.6871(9) 0.029(3) Uani 1 1 d .
H24 H 0.7732 0.0643 0.7420 0.035 Uiso 1 1 calc R
C25 C 0.6914(5) 0.1444(8) 0.7143(9) 0.020(3) Uani 1 1 d .
C26 C 0.7129(5) 0.1953(7) 0.8208(9) 0.028(2) Uani 1 1 d .
H26A H 0.7572 0.1717 0.8729 0.034 Uiso 1 1 calc R
H26B H 0.6820 0.1804 0.8528 0.034 Uiso 1 1 calc R
P2 P 0.71527(12) 0.32741(17) 0.8012(2) 0.0258(6) Uani 1 1 d .
C27 C 0.7611(4) 0.3403(6) 0.7216(9) 0.028(3) Uani 1 1 d .
C28 C 0.8288(4) 0.3303(6) 0.7683(8) 0.026(2) Uani 1 1 d .
H28 H 0.8531 0.3272 0.8463 0.031 Uiso 1 1 calc R
C29 C 0.8615(5) 0.3246(7) 0.7033(10) 0.038(3) Uani 1 1 d .
H29 H 0.9082 0.3193 0.7366 0.046 Uiso 1 1 calc R
C30 C 0.8261(6) 0.3265(7) 0.5885(11) 0.043(3) Uani 1 1 d .
H30 H 0.8482 0.3219 0.5429 0.051 Uiso 1 1 calc R
C31 C 0.7575(5) 0.3355(6) 0.5419(9) 0.033(3) Uani 1 1 d .
H31 H 0.7329 0.3363 0.4638 0.040 Uiso 1 1 calc R
C32 C 0.7254(4) 0.3429(6) 0.6058(9) 0.029(3) Uani 1 1 d .
H32 H 0.6788 0.3499 0.5726 0.034 Uiso 1 1 calc R
C33 C 0.7619(4) 0.3790(9) 0.9352(8) 0.030(3) Uani 1 1 d .
C34 C 0.7470(5) 0.3489(8) 1.0177(8) 0.035(3) Uani 1 1 d .
H34 H 0.7125 0.3028 1.0033 0.042 Uiso 1 1 calc R
C35 C 0.7829(5) 0.3867(8) 1.1237(11) 0.051(4) Uani 1 1 d .
H35 H 0.7737 0.3665 1.1829 0.061 Uiso 1 1 calc R
C36 C 0.8323(6) 0.4545(9) 1.1407(12) 0.058(4) Uani 1 1 d .
H36 H 0.8561 0.4811 1.2126 0.070 Uiso 1 1 calc R
C37 C 0.8483(6) 0.4844(10) 1.0613(14) 0.062(4) Uani 1 1 d .
H37 H 0.8833 0.5296 1.0758 0.075 Uiso 1 1 calc R
C38 C 0.8119(5) 0.4468(9) 0.9585(12) 0.051(3) Uani 1 1 d .
H38 H 0.8213 0.4683 0.9000 0.061 Uiso 1 1 calc R

loop_
_atom_site_aniso_label
_atom_site_aniso_U_11
_atom_site_aniso_U_22
_atom_site_aniso_U_33
_atom_site_aniso_U_23
_atom_site_aniso_U_13
_atom_site_aniso_U_12
Pd1 0.0204(3) 0.0234(3) 0.0320(4) -0.0040(5) 0.0138(3) -0.0011(5)
Al1 0.023(2) 0.032(2) 0.043(3) 0.000 0.017(2) 0.000
O1 0.027(3) 0.030(3) 0.047(4) -0.017(5) 0.024(3) -0.016(5)
C1 0.019(5) 0.026(5) 0.033(7) -0.005(5) 0.018(5) 0.006(5)
C2 0.016(5) 0.040(7) 0.036(7) 0.001(5) 0.013(5) 0.000(4)
O2 0.032(5) 0.020(4) 0.075(7) -0.007(4) 0.035(5) -0.003(4)
C3 0.036(6) 0.023(6) 0.044(8) 0.001(5) 0.030(6) 0.003(5)
C4 0.030(6) 0.054(7) 0.030(7) 0.010(5) 0.020(5) 0.026(5)
C5 0.018(5) 0.030(5) 0.033(7) -0.012(5) 0.009(5) 0.005(4)
C6 0.028(5) 0.025(5) 0.029(7) -0.011(5) 0.011(5) -0.004(5)
C7 0.028(5) 0.029(5) 0.017(6) -0.002(4) 0.013(4) -0.006(5)
P1 0.0244(13) 0.0252(13) 0.0270(17) 0.0001(12) 0.0142(12) -0.0025(11)
C8 0.020(5) 0.036(6) 0.017(6) 0.003(5) 0.008(4) 0.012(4)
C9 0.040(6) 0.026(6) 0.034(7) -0.003(5) 0.013(5) -0.010(5)
C10 0.025(5) 0.039(6) 0.029(7) -0.019(5) -0.001(5) -0.001(5)
C11 0.026(5) 0.053(7) 0.030(7) -0.001(6) 0.014(5) 0.007(5)
C12 0.041(7) 0.093(11) 0.050(9) 0.012(8) 0.036(7) 0.007(7)
C13 0.047(6) 0.031(6) 0.033(7) -0.003(5) 0.025(6) 0.013(5)
C14 0.025(6) 0.033(7) 0.046(9) -0.005(6) 0.023(6) 0.001(5)
C15 0.024(5) 0.030(6) 0.049(8) -0.004(5) 0.029(6) -0.001(5)
C16 0.051(7) 0.043(7) 0.041(8) 0.011(6) 0.028(7) 0.003(6)
C17 0.056(8) 0.033(6) 0.085(11) 0.006(6) 0.061(8) -0.005(6)
C18 0.035(6) 0.056(8) 0.076(10) -0.025(7) 0.040(7) -0.021(6)
C19 0.043(7) 0.044(7) 0.059(9) -0.014(6) 0.022(6) -0.007(6)
O20 0.016(3) 0.028(4) 0.046(5) -0.010(3) 0.011(3) -0.003(3)
C20 0.027(5) 0.023(5) 0.044(7) -0.005(5) 0.030(5) -0.003(4)
C21 0.024(5) 0.025(5) 0.031(7) -0.003(5) 0.021(5) 0.006(4)
O21 0.024(4) 0.028(4) 0.036(5) 0.001(3) 0.014(3) -0.001(3)
C22 0.014(5) 0.036(6) 0.027(6) -0.008(5) 0.008(5) 0.003(4)
C23 0.026(5) 0.030(6) 0.034(7) -0.013(5) 0.016(5) 0.015(5)
C24 0.031(6) 0.023(5) 0.029(7) 0.014(5) 0.008(5) 0.007(5)
C25 0.025(6) 0.019(5) 0.022(7) 0.006(5) 0.016(5) 0.001(5)
C26 0.021(5) 0.035(6) 0.030(7) -0.004(5) 0.013(5) -0.007(5)
P2 0.0225(13) 0.0246(13) 0.0308(17) -0.0003(11) 0.0122(12) 0.0019(10)
C27 0.013(4) 0.016(6) 0.050(7) -0.002(4) 0.010(4) -0.002(4)
C28 0.033(5) 0.022(5) 0.018(6) 0.004(4) 0.007(5) -0.001(4)
C29 0.029(6) 0.032(5) 0.062(9) 0.009(5) 0.028(6) 0.002(4)
C30 0.051(7) 0.037(6) 0.061(9) 0.008(6) 0.044(7) 0.006(5)
C31 0.048(6) 0.015(5) 0.035(7) 0.002(4) 0.018(5) -0.004(4)
C32 0.020(4) 0.025(7) 0.042(7) 0.004(4) 0.015(5) -0.003(4)
C33 0.019(4) 0.026(6) 0.039(6) -0.020(6) 0.008(4) -0.007(5)
C34 0.043(5) 0.024(7) 0.024(6) -0.015(5) 0.002(5) 0.001(5)
C35 0.051(6) 0.036(9) 0.064(9) -0.003(6) 0.024(6) 0.009(6)
C36 0.037(7) 0.037(7) 0.068(11) -0.035(7) -0.008(7) 0.002(6)
C37 0.044(8) 0.055(8) 0.085(12) -0.021(8) 0.026(8) -0.014(6)
C38 0.038(6) 0.040(6) 0.076(11) -0.015(7) 0.026(7) 0.001(7)

loop_
_atom_type_symbol
_atom_type_description
_atom_type_scat_dispersion_real
_atom_type_scat_dispersion_imag
_atom_type_scat_source
C C 0.0033 0.0016 'International Tables Vol C Tables 4.2.6.8 and 6.1.1.4'
H H 0.0000 0.0000 'International Tables Vol C Tables 4.2.6.8 and 6.1.1.4'
O O 0.0106 0.0060 'International Tables Vol C Tables 4.2.6.8 and 6.1.1.4'
Al Al 0.0645 0.0514 'International Tables Vol C Tables 4.2.6.8 and 6.1.1.4'
P P 0.1023 0.0942 'International Tables Vol C Tables 4.2.6.8 and 6.1.1.4'
Pd Pd -0.9988 1.0072 'International Tables Vol C Tables 4.2.6.8 and 6.1.1.4'
Cl Cl 0.1484 0.1585 'International Tables Vol C Tables 4.2.6.8 and 6.1.1.4'

loop_
_geom_angle_atom_site_label_1
_geom_angle_atom_site_label_2
_geom_angle_atom_site_label_3
_geom_angle
_geom_angle_site_symmetry_1
_geom_angle_site_symmetry_3
O20 Pd1 O1 76.3(3) . .
O20 Pd1 P1 168.4(2) . .
O1 Pd1 P1 94.8(3) . .
O20 Pd1 P2 91.60(18) . .
O1 Pd1 P2 167.9(3) . .
P1 Pd1 P2 97.24(9) . .
O21 Al1 O21 110.2(4) 2_656 .
O21 Al1 O20 91.5(3) 2_656 .
O21 Al1 O20 78.5(3) . .
O21 Al1 O20 78.5(3) 2_656 2_656
O21 Al1 O20 91.5(3) . 2_656
O20 Al1 O20 162.4(4) . 2_656
O21 Al1 O1 92.8(3) 2_656 .
O21 Al1 O1 143.2(2) . .
O20 Al1 O1 72.5(2) . .
O20 Al1 O1 121.8(3) 2_656 .
O21 Al1 O1 143.2(2) 2_656 2_656
O21 Al1 O1 92.8(3) . 2_656
O20 Al1 O1 121.8(3) . 2_656
O20 Al1 O1 72.5(2) 2_656 2_656
O1 Al1 O1 84.0(5) . 2_656
C1 O1 Pd1 119.9(6) . .
C1 O1 Al1 141.0(5) . .
Pd1 O1 Al1 99.0(3) . .
O1 C1 C2 119.9(9) . .
O1 C1 C6 121.7(8) . .
C2 C1 C6 118.4(8) . .
O2 C2 C3 118.7(11) . .
O2 C2 C1 120.9(9) . .
C3 C2 C1 120.4(10) . .
C2 O2 H2 109.5 . .
C4 C3 C2 120.3(10) . .
C4 C3 H3 119.9 . .
C2 C3 H3 119.9 . .
C5 C4 C3 119.8(9) . .
C5 C4 H4 120.1 . .
C3 C4 H4 120.1 . .
C4 C5 C6 123.5(10) . .
C4 C5 H5 118.2 . .
C6 C5 H5 118.2 . .
C5 C6 C1 117.6(9) . .
C5 C6 C7 123.2(9) . .
C1 C6 C7 119.1(8) . .
C6 C7 P1 111.4(7) . .
C6 C7 H7A 109.3 . .
P1 C7 H7A 109.3 . .
C6 C7 H7B 109.3 . .
P1 C7 H7B 109.3 . .
H7A C7 H7B 108.0 . .
C14 P1 C8 109.5(5) . .
C14 P1 C7 105.5(5) . .
C8 P1 C7 103.2(4) . .
C14 P1 Pd1 116.5(4) . .
C8 P1 Pd1 118.5(3) . .
C7 P1 Pd1 101.6(3) . .
C13 C8 C9 120.1(9) . .
C13 C8 P1 118.5(8) . .
C9 C8 P1 120.1(8) . .
C10 C9 C8 121.1(10) . .
C10 C9 H9 119.4 . .
C8 C9 H9 119.4 . .
C9 C10 C11 120.5(11) . .
C9 C10 H10 119.8 . .
C11 C10 H10 119.8 . .
C12 C11 C10 117.7(11) . .
C12 C11 H11 121.1 . .
C10 C11 H11 121.1 . .
C11 C12 C13 124.4(12) . .
C11 C12 H12 117.8 . .
C13 C12 H12 117.8 . .
C8 C13 C12 116.0(10) . .
C8 C13 H13 122.0 . .
C12 C13 H13 122.0 . .
C15 C14 C19 117.1(11) . .
C15 C14 P1 119.8(9) . .
C19 C14 P1 123.1(10) . .
C14 C15 C16 121.9(11) . .
C14 C15 H15 119.1 . .
C16 C15 H15 119.1 . .
C15 C16 C17 120.8(12) . .
C15 C16 H16 119.6 . .
C17 C16 H16 119.6 . .
C18 C17 C16 118.1(10) . .
C18 C17 H17 120.9 . .
C16 C17 H17 121.0 . .
C17 C18 C19 122.7(12) . .
C17 C18 H18 118.6 . .
C19 C18 H18 118.6 . .
C18 C19 C14 119.4(12) . .
C18 C19 H19 120.3 . .
C14 C19 H19 120.3 . .
C20 O20 Pd1 124.2(5) . .
C20 O20 Al1 113.5(6) . .
Pd1 O20 Al1 102.3(3) . .
O20 C20 C21 115.2(8) . .
O20 C20 C25 122.3(9) . .
C21 C20 C25 122.5(9) . .
O21 C21 C22 124.6(9) . .
O21 C21 C20 117.6(8) . .
C22 C21 C20 117.7(9) . .
C21 O21 Al1 114.8(6) . .
C23 C22 C21 121.9(10) . .
C23 C22 H22 119.1 . .
C21 C22 H22 119.1 . .
C22 C23 C24 120.0(9) . .
C22 C23 H23 120.0 . .
C24 C23 H23 120.0 . .
C25 C24 C23 121.6(9) . .
C25 C24 H24 119.2 . .
C23 C24 H24 119.2 . .
C24 C25 C20 116.3(10) . .
C24 C25 C26 124.9(9) . .
C20 C25 C26 118.3(9) . .
C25 C26 P2 109.8(7) . .
C25 C26 H26A 109.7 . .
P2 C26 H26A 109.7 . .
C25 C26 H26B 109.7 . .
P2 C26 H26B 109.7 . .
H26A C26 H26B 108.2 . .
C33 P2 C27 109.1(4) . .
C33 P2 C26 106.3(5) . .
C27 P2 C26 104.2(4) . .
C33 P2 Pd1 119.3(3) . .
C27 P2 Pd1 113.4(3) . .
C26 P2 Pd1 102.9(3) . .
C28 C27 C32 119.1(9) . .
C28 C27 P2 122.2(8) . .
C32 C27 P2 117.7(6) . .
C29 C28 C27 120.9(10) . .
C29 C28 H28 119.5 . .
C27 C28 H28 119.5 . .
C28 C29 C30 120.0(9) . .
C28 C29 H29 120.0 . .
C30 C29 H29 120.0 . .
C29 C30 C31 118.7(10) . .
C29 C30 H30 120.6 . .
C31 C30 H30 120.6 . .
C32 C31 C30 121.3(10) . .
C32 C31 H31 119.4 . .
C30 C31 H31 119.4 . .
C31 C32 C27 119.9(9) . .
C31 C32 H32 120.0 . .
C27 C32 H32 120.0 . .
C34 C33 C38 119.1(10) . .
C34 C33 P2 117.6(8) . .
C38 C33 P2 123.3(9) . .
C33 C34 C35 119.2(11) . .
C33 C34 H34 120.4 . .
C35 C34 H34 120.4 . .
C36 C35 C34 118.4(13) . .
C36 C35 H35 120.8 . .
C34 C35 H35 120.8 . .
C37 C36 C35 123.6(13) . .
C37 C36 H36 118.2 . .
C35 C36 H36 118.2 . .
C36 C37 C38 116.5(13) . .
C36 C37 H37 121.7 . .
C38 C37 H37 121.7 . .
C37 C38 C33 123.2(13) . .
C37 C38 H38 118.4 . .
C33 C38 H38 118.4 . .

loop_
_geom_bond_atom_site_label_1
_geom_bond_atom_site_label_2
_geom_bond_distance
_geom_bond_site_symmetry_2
Pd1 O20 2.005(6) .
Pd1 O1 2.052(5) .
Pd1 P1 2.214(3) .
Pd1 P2 2.220(3) .
Al1 O21 2.021(7) 2_656
Al1 O21 2.021(7) .
Al1 O20 2.094(7) .
Al1 O20 2.094(6) 2_656
Al1 O1 2.145(8) .
Al1 O1 2.145(8) 2_656
O1 C1 1.352(11) .
C1 C2 1.410(14) .
C1 C6 1.417(12) .
C2 O2 1.364(11) .
C2 C3 1.368(13) .
O2 H2 0.8400 .
C3 C4 1.360(14) .
C3 H3 0.9500 .
C4 C5 1.348(14) .
C4 H4 0.9500 .
C5 C6 1.365(13) .
C5 H5 0.9500 .
C6 C7 1.469(13) .
C7 P1 1.825(9) .
C7 H7A 0.9900 .
C7 H7B 0.9900 .
P1 C14 1.758(12) .
P1 C8 1.797(10) .
C8 C13 1.360(14) .
C8 C9 1.389(13) .
C9 C10 1.342(15) .
C9 H9 0.9500 .
C10 C11 1.378(15) .
C10 H10 0.9500 .
C11 C12 1.326(16) .
C11 H11 0.9500 .
C12 C13 1.410(15) .
C12 H12 0.9500 .
C13 H13 0.9500 .
C14 C15 1.348(15) .
C14 C19 1.406(16) .
C15 C16 1.369(14) .
C15 H15 0.9500 .
C16 C17 1.389(16) .
C16 H16 0.9500 .
C17 C18 1.303(16) .
C17 H17 0.9500 .
C18 C19 1.395(15) .
C18 H18 0.9500 .
C19 H19 0.9500 .
O20 C20 1.356(10) .
C20 C21 1.399(13) .
C20 C25 1.400(14) .
C21 O21 1.348(11) .
C21 C22 1.382(12) .
C22 C23 1.342(12) .
C22 H22 0.9500 .
C23 C24 1.394(14) .
C23 H23 0.9500 .
C24 C25 1.393(15) .
C24 H24 0.9500 .
C25 C26 1.471(15) .
C26 P2 1.816(10) .
C26 H26A 0.9900 .
C26 H26B 0.9900 .
P2 C33 1.787(10) .
P2 C27 1.800(10) .
C27 C28 1.380(12) .
C27 C32 1.409(14) .
C28 C29 1.376(14) .
C28 H28 0.9500 .
C29 C30 1.396(16) .
C29 H29 0.9500 .
C30 C31 1.399(14) .
C30 H30 0.9500 .
C31 C32 1.354(14) .
C31 H31 0.9500 .
C32 H32 0.9500 .
C33 C34 1.360(15) .
C33 C38 1.382(15) .
C34 C35 1.395(15) .
C34 H34 0.9500 .
C35 C36 1.387(17) .
C35 H35 0.9500 .
C36 C37 1.336(19) .
C36 H36 0.9500 .
C37 C38 1.363(17) .
C37 H37 0.9500 .
C38 H38 0.9500 .

loop_
_geom_hbond_atom_site_label_D
_geom_hbond_atom_site_label_H
_geom_hbond_atom_site_label_A
_geom_hbond_distance_DH
_geom_hbond_distance_HA
_geom_hbond_distance_DA
_geom_hbond_angle_DHA
_geom_hbond_site_symmetry_A
O2 H2 O21 0.84 1.90 2.673(10) 152.6 2_656
O2 H2 O1 0.84 2.34 2.785(9) 113.5 .

loop_
_geom_torsion_atom_site_label_1
_geom_torsion_atom_site_label_2
_geom_torsion_atom_site_label_3
_geom_torsion_atom_site_label_4
_geom_torsion
_geom_torsion_site_symmetry_1
O20 Pd1 O1 C1 155.0(8) .
P1 Pd1 O1 C1 -32.6(7) .
P2 Pd1 O1 C1 150.1(8) .
O20 Pd1 O1 Al1 -23.5(3) .
P1 Pd1 O1 Al1 148.9(3) .
P2 Pd1 O1 Al1 -28.4(11) .
O21 Al1 O1 C1 -64.4(11) 2_656
O21 Al1 O1 C1 165.5(9) .
O20 Al1 O1 C1 -155.0(11) .
O20 Al1 O1 C1 13.8(12) 2_656
O1 Al1 O1 C1 78.9(10) 2_656
O21 Al1 O1 Pd1 113.5(3) 2_656
O21 Al1 O1 Pd1 -16.5(7) .
O20 Al1 O1 Pd1 22.9(3) .
O20 Al1 O1 Pd1 -168.3(3) 2_656
O1 Al1 O1 Pd1 -103.2(3) 2_656
Pd1 O1 C1 C2 -125.0(9) .
Al1 O1 C1 C2 52.7(15) .
Pd1 O1 C1 C6 56.3(12) .
Al1 O1 C1 C6 -126.0(10) .
O1 C1 C2 O2 2.3(17) .
C6 C1 C2 O2 -178.9(11) .
O1 C1 C2 C3 -179.0(10) .
C6 C1 C2 C3 -0.2(16) .
O2 C2 C3 C4 -180.0(11) .
C1 C2 C3 C4 1.3(17) .
C2 C3 C4 C5 -1.2(16) .
C3 C4 C5 C6 0.0(16) .
C4 C5 C6 C1 1.0(16) .
C4 C5 C6 C7 -174.7(10) .
O1 C1 C6 C5 177.8(9) .
C2 C1 C6 C5 -0.9(15) .
O1 C1 C6 C7 -6.3(14) .
C2 C1 C6 C7 175.0(10) .
C5 C6 C7 P1 114.3(10) .
C1 C6 C7 P1 -61.3(11) .
C6 C7 P1 C14 -172.6(7) .
C6 C7 P1 C8 -57.7(7) .
C6 C7 P1 Pd1 65.5(7) .
O20 Pd1 P1 C14 -94.7(12) .
O1 Pd1 P1 C14 -134.5(5) .
P2 Pd1 P1 C14 45.0(5) .
O20 Pd1 P1 C8 131.3(11) .
O1 Pd1 P1 C8 91.5(4) .
P2 Pd1 P1 C8 -89.1(3) .
O20 Pd1 P1 C7 19.2(11) .
O1 Pd1 P1 C7 -20.5(4) .
P2 Pd1 P1 C7 158.9(3) .
C14 P1 C8 C13 -135.7(8) .
C7 P1 C8 C13 112.4(8) .
Pd1 P1 C8 C13 1.2(9) .
C14 P1 C8 C9 57.2(9) .
C7 P1 C8 C9 -54.7(8) .
Pd1 P1 C8 C9 -165.9(7) .
C13 C8 C9 C10 3.7(15) .
P1 C8 C9 C10 170.6(8) .
C8 C9 C10 C11 -1.8(16) .
C9 C10 C11 C12 1.2(16) .
C10 C11 C12 C13 -2.5(17) .
C9 C8 C13 C12 -4.7(15) .
P1 C8 C13 C12 -171.8(8) .
C11 C12 C13 C8 4.3(17) .
C8 P1 C14 C15 -162.9(9) .
C7 P1 C14 C15 -52.5(11) .
Pd1 P1 C14 C15 59.2(11) .
C8 P1 C14 C19 20.1(11) .
C7 P1 C14 C19 130.5(10) .
Pd1 P1 C14 C19 -117.8(9) .
C19 C14 C15 C16 -2.2(16) .
P1 C14 C15 C16 -179.3(8) .
C14 C15 C16 C17 3.2(16) .
C15 C16 C17 C18 -3.4(16) .
C16 C17 C18 C19 2.9(18) .
C17 C18 C19 C14 -2.0(18) .
C15 C14 C19 C18 1.5(16) .
P1 C14 C19 C18 178.6(9) .
O1 Pd1 O20 C20 154.3(8) .
P1 Pd1 O20 C20 113.3(10) .
P2 Pd1 O20 C20 -26.7(8) .
O1 Pd1 O20 Al1 24.4(3) .
P1 Pd1 O20 Al1 -16.6(12) .
P2 Pd1 O20 Al1 -156.6(2) .
O21 Al1 O20 C20 107.5(6) 2_656
O21 Al1 O20 C20 -2.9(6) .
O20 Al1 O20 C20 53.1(5) 2_656
O1 Al1 O20 C20 -160.0(6) .
O1 Al1 O20 C20 -89.0(6) 2_656
O21 Al1 O20 Pd1 -116.2(3) 2_656
O21 Al1 O20 Pd1 133.4(3) .
O20 Al1 O20 Pd1 -170.6(3) 2_656
O1 Al1 O20 Pd1 -23.7(3) .
O1 Al1 O20 Pd1 47.3(4) 2_656
Pd1 O20 C20 C21 -125.4(8) .
Al1 O20 C20 C21 -0.2(10) .
Pd1 O20 C20 C25 55.3(12) .
Al1 O20 C20 C25 -179.5(7) .
O20 C20 C21 O21 5.1(12) .
C25 C20 C21 O21 -175.6(9) .
O20 C20 C21 C22 -178.0(8) .
C25 C20 C21 C22 1.3(14) .
C22 C21 O21 Al1 175.7(7) .
C20 C21 O21 Al1 -7.6(10) .
O21 Al1 O21 C21 -81.7(6) 2_656
O20 Al1 O21 C21 5.6(6) .
O20 Al1 O21 C21 -159.9(6) 2_656
O1 Al1 O21 C21 43.8(8) .
O1 Al1 O21 C21 127.5(6) 2_656
O21 C21 C22 C23 176.2(9) .
C20 C21 C22 C23 -0.5(14) .
C21 C22 C23 C24 -2.0(16) .
C22 C23 C24 C25 3.8(16) .
C23 C24 C25 C20 -2.9(15) .
C23 C24 C25 C26 -174.4(10) .
O20 C20 C25 C24 179.6(8) .
C21 C20 C25 C24 0.4(14) .
O20 C20 C25 C26 -8.3(14) .
C21 C20 C25 C26 172.4(9) .
C24 C25 C26 P2 113.9(10) .
C20 C25 C26 P2 -57.5(11) .
C25 C26 P2 C33 -164.9(7) .
C25 C26 P2 C27 -49.6(8) .
C25 C26 P2 Pd1 69.0(7) .
O20 Pd1 P2 C33 -144.2(5) .
O1 Pd1 P2 C33 -139.5(10) .
P1 Pd1 P2 C33 43.2(5) .
O20 Pd1 P2 C27 85.0(4) .
O1 Pd1 P2 C27 89.8(10) .
P1 Pd1 P2 C27 -87.5(3) .
O20 Pd1 P2 C26 -26.9(4) .
O1 Pd1 P2 C26 -22.1(11) .
P1 Pd1 P2 C26 160.6(4) .
C33 P2 C27 C28 37.1(9) .
C26 P2 C27 C28 -76.2(8) .
Pd1 P2 C27 C28 172.7(6) .
C33 P2 C27 C32 -154.5(7) .
C26 P2 C27 C32 92.2(7) .
Pd1 P2 C27 C32 -19.0(7) .
C32 C27 C28 C29 1.2(13) .
P2 C27 C28 C29 169.4(7) .
C27 C28 C29 C30 -1.6(14) .
C28 C29 C30 C31 0.7(14) .
C29 C30 C31 C32 0.5(14) .
C30 C31 C32 C27 -0.9(13) .
C28 C27 C32 C31 0.1(12) .
P2 C27 C32 C31 -168.7(6) .
C27 P2 C33 C34 -158.9(8) .
C26 P2 C33 C34 -47.1(10) .
Pd1 P2 C33 C34 68.5(10) .
C27 P2 C33 C38 20.8(10) .
C26 P2 C33 C38 132.6(9) .
Pd1 P2 C33 C38 -111.8(8) .
C38 C33 C34 C35 -0.5(15) .
P2 C33 C34 C35 179.2(8) .
C33 C34 C35 C36 0.5(15) .
C34 C35 C36 C37 -1.2(17) .
C35 C36 C37 C38 1.8(19) .
C36 C37 C38 C33 -1.8(18) .
C34 C33 C38 C37 1.2(16) .
P2 C33 C38 C37 -178.5(10) .

loop_
_platon_squeeze_void_nr
_platon_squeeze_void_average_x
_platon_squeeze_void_average_y
_platon_squeeze_void_average_z
_platon_squeeze_void_volume
_platon_squeeze_void_count_electrons
_platon_squeeze_void_content
1 0.500 0.035 0.008 425 87 '2 CH2Cl2'
2 0.000 0.535 -0.014 425 87 '2 CH2Cl2'
